data_4323846
loop_
_publ_author_name
'Stefan Greulich'
'Wolfgang Kaim'
'Andreas F. Stange'
'Hermann Stoll'
'Jan Fiedler'
'Stanislav Z\'ali\<s'

_publ_contact_author
;
        Prof. Dr. W. Kaim
        Institut f\"ur Anorganische Chemie
        Universit\"at Stuttgart
        Pfaffenwaldring 55
        70550 Stuttgart
        Bundesrepublik Deutschland
;
_publ_contact_author_email ak-kaim@rus.uni-stuttgart.de
_publ_contact_author_fax '049 711 685-4241'
_publ_contact_author_phone '049 711 685-4240'
_publ_section_title
;
 Cp*Ir(dab) (dab = 1,4-Bis(2,6-dimethylphenyl)-1,4-diazabutadiene): A
 Coordinatively Unsaturated Six-\p-Electron Metallaheteroaromatic
 Compound?
;
_journal_name_full 'Inorganic Chemistry'
_journal_page_first 3998
_journal_page_last 4002
_journal_paper_doi 10.1021/ic9514814
_journal_volume 35
_journal_year 1996
_chemical_formula_analytical 'C28 H35 Ir N2'
_chemical_formula_moiety 'C28 H35 Ir N2'
_chemical_formula_structural 'C28 H35 Ir N2'
_chemical_formula_sum 'C28 H35 Ir N2'
_chemical_formula_weight 591.78
_chemical_name_common Cp*Ir(dab)
_chemical_name_systematic
; 
 ? 
;
_space_group_IT_number 14
_symmetry_cell_setting monoclinic
_symmetry_space_group_name_Hall '-P 2yn'
_symmetry_space_group_name_H-M 'P 1 21/n 1'
_atom_sites_solution_hydrogens geom
_atom_sites_solution_primary direct
_atom_sites_solution_secondary difmap
_audit_creation_method SHELXL
_cell_angle_alpha 90
_cell_angle_beta 98.88(3)
_cell_angle_gamma 90
_cell_formula_units_Z 4
_cell_length_a 8.484(2)
_cell_length_b 14.535(3)
_cell_length_c 20.956(4)
_cell_measurement_temperature 293(2)
_cell_volume 2553.2(10)
_computing_cell_refinement 'Siemens Diffractometer Software'
_computing_data_collection 'Siemens Diffractometer Software'
_computing_data_reduction 'SHELXTL-Plus XDISK'
_computing_molecular_graphics 'SHELXTL-Plus XP'
_computing_publication_material SHELXL-93
_computing_structure_refinement 'SHELXL-93 (Sheldrick, 1993)'
_computing_structure_solution 'SHELXS-86 (Sheldrick, 1990)'
_diffrn_ambient_temperature 293(2)
_diffrn_radiation_monochromator graphite
_diffrn_radiation_source 'fine-focus sealed tube'
_diffrn_radiation_type MoK\a
_diffrn_radiation_wavelength 0.71073
_diffrn_reflns_av_R_equivalents 0.0199
_diffrn_reflns_av_sigmaI/netI 0.0272
_diffrn_reflns_limit_h_max 11
_diffrn_reflns_limit_h_min 0
_diffrn_reflns_limit_k_max 19
_diffrn_reflns_limit_k_min 0
_diffrn_reflns_limit_l_max 27
_diffrn_reflns_limit_l_min -27
_diffrn_reflns_number 6466
_diffrn_reflns_theta_max 28.00
_diffrn_reflns_theta_min 1.71
_exptl_absorpt_coefficient_mu 5.246
_exptl_absorpt_correction_type empirical
_exptl_absorpt_process_details 'psi-scans, DIFABS'
_exptl_crystal_colour orange
_exptl_crystal_density_diffrn 1.540
_exptl_crystal_F_000 1176
_exptl_crystal_size_max 0.4
_exptl_crystal_size_mid 0.3
_exptl_crystal_size_min 0.1
_refine_diff_density_max 2.321
_refine_diff_density_min -2.117
_refine_diff_density_rms 0.210
_refine_ls_extinction_method none
_refine_ls_goodness_of_fit_all 1.329
_refine_ls_goodness_of_fit_obs 1.359
_refine_ls_hydrogen_treatment riding
_refine_ls_matrix_type full
_refine_ls_number_parameters 280
_refine_ls_number_reflns 6060
_refine_ls_number_restraints 0
_refine_ls_restrained_S_all 1.376
_refine_ls_restrained_S_obs 1.359
_refine_ls_R_factor_all 0.0687
_refine_ls_R_factor_obs 0.0586
_refine_ls_shift/esd_max -0.007
_refine_ls_shift/esd_mean 0.001
_refine_ls_structure_factor_coef Fsqd
_refine_ls_weighting_details 'w=1/[\s^2^(Fo^2^)+(0.0000P)^2^+54.1391P] where P=(Fo^2^+2Fc^2^)/3'
_refine_ls_weighting_scheme calc
_refine_ls_wR_factor_all 0.1590
_refine_ls_wR_factor_obs 0.1479
_reflns_number_observed 5265
_reflns_number_total 6075
_reflns_observed_criterion >2sigma(I)
_cod_data_source_file ic9514814_1.cif
_cod_data_source_block x
_cod_depositor_comments
;
The following automatic conversions were performed:

'_refine_ls_weighting_scheme' value 'calc
w=1/[\s^2^(Fo^2^)+(0.0000P)^2^+54.1391P] where P=(Fo^2^+2Fc^2^)/3'
was changed to 'calc'. New tag '_refine_ls_weighting_details' was
created. The value of the new tag was set to
'w=1/[\s^2^(Fo^2^)+(0.0000P)^2^+54.1391P] where P=(Fo^2^+2Fc^2^)/3'.

Automatic conversion script
Id: cif_fix_values 3143 2015-03-26 13:38:13Z robertas 
;
_cod_original_cell_volume 2553.2(9)
_cod_original_sg_symbol_H-M 'P 21/n'
_cod_database_code 4323846

loop_
_symmetry_equiv_pos_as_xyz
'x, y, z'
'x+1/2, -y-1/2, z+1/2'
'-x, -y, -z'
'-x-1/2, y+1/2, -z-1/2'

loop_
_atom_site_aniso_label
_atom_site_aniso_U_11
_atom_site_aniso_U_22
_atom_site_aniso_U_33
_atom_site_aniso_U_23
_atom_site_aniso_U_13
_atom_site_aniso_U_12
Ir 0.0286(2) 0.0283(2) 0.0272(2) -0.0010(2) 0.00432(13) 0.0003(2)
N1 0.038(5) 0.033(5) 0.034(5) -0.006(4) 0.011(4) -0.004(4)
N2 0.043(5) 0.026(4) 0.035(5) 0.003(4) 0.008(4) 0.001(4)
C1 0.046(7) 0.032(6) 0.050(7) 0.006(5) 0.001(5) -0.006(5)
C2 0.042(6) 0.042(6) 0.036(6) -0.002(5) 0.011(5) 0.003(5)
C3 0.062(8) 0.031(6) 0.041(6) -0.003(5) -0.007(6) 0.006(6)
C4 0.032(6) 0.062(8) 0.055(8) 0.000(6) 0.011(5) -0.005(6)
C5 0.085(10) 0.030(6) 0.039(6) -0.008(5) 0.019(7) -0.003(6)
C6 0.070(10) 0.042(8) 0.092(12) 0.007(8) -0.025(9) -0.014(7)
C7 0.081(11) 0.058(9) 0.078(11) 0.001(8) 0.034(9) -0.016(8)
C8 0.129(16) 0.049(9) 0.055(9) 0.001(7) -0.043(10) 0.015(10)
C9 0.064(10) 0.082(12) 0.107(14) 0.017(11) 0.049(10) 0.026(9)
C10 0.154(18) 0.039(7) 0.040(7) -0.003(6) 0.041(9) 0.000(9)
C11 0.048(8) 0.081(11) 0.055(8) -0.004(8) -0.001(6) -0.009(8)
C12 0.050(7) 0.041(6) 0.033(6) -0.006(5) 0.003(5) 0.000(5)
C13 0.094(12) 0.050(8) 0.032(6) 0.001(6) 0.005(7) 0.004(8)
C14 0.127(15) 0.049(8) 0.043(7) -0.001(6) 0.038(9) -0.023(9)
C15 0.067(9) 0.055(8) 0.071(10) -0.020(8) 0.045(8) -0.016(7)
C16 0.047(7) 0.044(7) 0.052(7) -0.007(6) 0.026(6) -0.005(5)
C17 0.056(7) 0.031(5) 0.033(5) -0.008(4) 0.017(5) -0.013(5)
C18 0.032(7) 0.113(15) 0.072(10) -0.009(10) 0.015(7) -0.006(8)
C19 0.049(7) 0.030(5) 0.034(5) -0.007(4) 0.007(5) 0.002(5)
C20 0.039(6) 0.033(5) 0.035(6) -0.004(4) 0.005(5) 0.002(5)
C21 0.060(8) 0.042(7) 0.045(7) 0.002(6) -0.014(6) -0.001(6)
C22 0.059(8) 0.038(6) 0.032(6) 0.003(5) 0.005(5) 0.005(6)
C23 0.096(12) 0.046(7) 0.028(6) -0.003(5) -0.001(7) 0.006(8)
C24 0.106(13) 0.053(9) 0.039(7) 0.004(6) 0.026(8) 0.006(9)
C25 0.080(11) 0.043(7) 0.072(10) 0.004(7) 0.046(9) 0.008(7)
C26 0.054(8) 0.034(6) 0.068(9) -0.002(6) 0.031(7) 0.000(6)
C27 0.045(6) 0.027(5) 0.032(5) 0.001(4) 0.005(5) 0.005(5)
C28 0.037(7) 0.061(9) 0.108(13) 0.012(9) 0.029(8) 0.006(6)

loop_
_atom_site_label
_atom_site_type_symbol
_atom_site_fract_x
_atom_site_fract_y
_atom_site_fract_z
_atom_site_U_iso_or_equiv
_atom_site_thermal_displace_type
_atom_site_occupancy
_atom_site_calc_flag
_atom_site_refinement_flags
_atom_site_disorder_group
Ir Ir 0.45679(5) 0.22948(3) 0.15777(2) 0.02803(12) Uani 1 d . .
N1 N 0.4801(11) 0.1344(6) 0.0924(4) 0.034(2) Uani 1 d . .
N2 N 0.4409(12) 0.1131(6) 0.2053(4) 0.035(2) Uani 1 d . .
C1 C 0.5818(15) 0.3512(8) 0.1998(6) 0.043(3) Uani 1 d . .
C2 C 0.5486(14) 0.3640(8) 0.1321(6) 0.040(3) Uani 1 d . .
C3 C 0.3792(17) 0.3626(8) 0.1142(6) 0.046(3) Uani 1 d . .
C4 C 0.3102(14) 0.3455(10) 0.1729(7) 0.049(3) Uani 1 d . .
C5 C 0.4394(19) 0.3448(8) 0.2250(6) 0.050(3) Uani 1 d . .
C6 C 0.7512(20) 0.3515(10) 0.2384(9) 0.072(5) Uani 1 d . .
H6A H 0.7725(20) 0.4101(10) 0.2591(9) 0.108 Uiso 1 calc R .
H6B H 0.8270(20) 0.3406(10) 0.2096(9) 0.108 Uiso 1 calc R .
H6C H 0.7598(20) 0.3039(10) 0.2705(9) 0.108 Uiso 1 calc R .
C7 C 0.6668(21) 0.3822(11) 0.0866(8) 0.070(5) Uani 1 d . .
H7A H 0.6695(21) 0.4468(11) 0.0775(8) 0.105 Uiso 1 calc R .
H7B H 0.6354(21) 0.3488(11) 0.0472(8) 0.105 Uiso 1 calc R .
H7C H 0.7709(21) 0.3625(11) 0.1063(8) 0.105 Uiso 1 calc R .
C8 C 0.2902(24) 0.3801(11) 0.0468(7) 0.084(6) Uani 1 d . .
H8A H 0.3036(24) 0.4433(11) 0.0353(7) 0.126 Uiso 1 calc R .
H8B H 0.1788(24) 0.3671(11) 0.0458(7) 0.126 Uiso 1 calc R .
H8C H 0.3319(24) 0.3409(11) 0.0165(7) 0.126 Uiso 1 calc R .
C9 C 0.1317(19) 0.3491(13) 0.1754(10) 0.081(6) Uani 1 d . .
H9A H 0.0795(19) 0.2985(13) 0.1513(10) 0.121 Uiso 1 calc R .
H9B H 0.0891(19) 0.4059(13) 0.1570(10) 0.121 Uiso 1 calc R .
H9C H 0.1142(19) 0.3450(13) 0.2195(10) 0.121 Uiso 1 calc R .
C10 C 0.4237(25) 0.3372(10) 0.2965(7) 0.075(6) Uani 1 d . .
H10A H 0.3240(25) 0.3083(10) 0.3007(7) 0.113 Uiso 1 calc R .
H10B H 0.4273(25) 0.3976(10) 0.3152(7) 0.113 Uiso 1 calc R .
H10C H 0.5099(25) 0.3010(10) 0.3184(7) 0.113 Uiso 1 calc R .
C11 C 0.2034(17) 0.1505(12) -0.0058(7) 0.062(4) Uani 1 d . .
H11A H 0.1280(17) 0.1631(12) -0.0439(7) 0.093 Uiso 1 calc R .
H11B H 0.1839(17) 0.1906(12) 0.0285(7) 0.093 Uiso 1 calc R .
H11C H 0.1921(17) 0.0877(12) 0.0070(7) 0.093 Uiso 1 calc R .
C12 C 0.3712(16) 0.1662(8) -0.0201(6) 0.042(3) Uani 1 d . .
C13 C 0.3984(21) 0.1907(10) -0.0818(6) 0.059(4) Uani 1 d . .
H13 H 0.3112(21) 0.1983(10) -0.1141(6) 0.071 Uiso 1 calc R .
C14 C 0.5466(24) 0.2037(10) -0.0966(7) 0.070(5) Uani 1 d . .
H14 H 0.5610(24) 0.2224(10) -0.1378(7) 0.084 Uiso 1 calc R .
C15 C 0.6752(19) 0.1888(10) -0.0493(8) 0.061(4) Uani 1 d . .
H15 H 0.7767(19) 0.1958(10) -0.0602(8) 0.073 Uiso 1 calc R .
C16 C 0.6631(15) 0.1638(9) 0.0145(6) 0.046(3) Uani 1 d . .
C17 C 0.5015(15) 0.1550(8) 0.0282(5) 0.039(3) Uani 1 d . .
C18 C 0.8014(16) 0.1461(14) 0.0662(8) 0.072(5) Uani 1 d . .
H18A H 0.8544(16) 0.0908(14) 0.0564(8) 0.108 Uiso 1 calc R .
H18B H 0.7640(16) 0.1392(14) 0.1069(8) 0.108 Uiso 1 calc R .
H18C H 0.8747(16) 0.1969(14) 0.0686(8) 0.108 Uiso 1 calc R .
C19 C 0.4728(14) 0.0439(8) 0.1094(5) 0.038(2) Uani 1 d . .
H19 H 0.4800(14) -0.0048(8) 0.0812(5) 0.045 Uiso 1 calc R .
C20 C 0.4542(13) 0.0333(8) 0.1710(5) 0.035(2) Uani 1 d . .
H20 H 0.4505(13) -0.0245(8) 0.1898(5) 0.042 Uiso 1 calc R .
C21 C 0.7224(16) 0.1079(9) 0.3006(6) 0.051(3) Uani 1 d . .
H21A H 0.7564(16) 0.0461(9) 0.2942(6) 0.077 Uiso 1 calc R .
H21B H 0.7950(16) 0.1363(9) 0.3346(6) 0.077 Uiso 1 calc R .
H21C H 0.7210(16) 0.1423(9) 0.2614(6) 0.077 Uiso 1 calc R .
C22 C 0.5584(16) 0.1061(8) 0.3186(6) 0.043(3) Uani 1 d . .
C23 C 0.5374(21) 0.1038(9) 0.3847(6) 0.058(4) Uani 1 d . .
H23 H 0.6263(21) 0.1051(9) 0.4167(6) 0.069 Uiso 1 calc R .
C24 C 0.3891(23) 0.0999(10) 0.4015(7) 0.065(4) Uani 1 d . .
H24 H 0.3774(23) 0.0980(10) 0.4449(7) 0.077 Uiso 1 calc R .
C25 C 0.2549(21) 0.0988(10) 0.3541(8) 0.062(4) Uani 1 d . .
H25 H 0.1544(21) 0.0951(10) 0.3665(8) 0.074 Uiso 1 calc R .
C26 C 0.2674(17) 0.1032(9) 0.2883(7) 0.050(3) Uani 1 d . .
C27 C 0.4228(14) 0.1069(7) 0.2720(5) 0.035(2) Uani 1 d . .
C28 C 0.1242(16) 0.1022(11) 0.2368(9) 0.066(4) Uani 1 d . .
H28A H 0.0753(16) 0.0424(11) 0.2349(9) 0.100 Uiso 1 calc R .
H28B H 0.1561(16) 0.1162(11) 0.1959(9) 0.100 Uiso 1 calc R .
H28C H 0.0492(16) 0.1475(11) 0.2465(9) 0.100 Uiso 1 calc R .

loop_
_atom_type_symbol
_atom_type_description
_atom_type_scat_dispersion_real
_atom_type_scat_dispersion_imag
_atom_type_scat_source
C C 0.0033 0.0016 'International Tables Vol C Tables 4.2.6.8 and 6.1.1.4'
H H 0.0000 0.0000 'International Tables Vol C Tables 4.2.6.8 and 6.1.1.4'
N N 0.0061 0.0033 'International Tables Vol C Tables 4.2.6.8 and 6.1.1.4'
Ir Ir -1.4442 7.9887 'International Tables Vol C Tables 4.2.6.8 and 6.1.1.4'

loop_
_geom_angle_atom_site_label_1
_geom_angle_atom_site_label_2
_geom_angle_atom_site_label_3
_geom_angle
_geom_angle_site_symmetry_1
_geom_angle_site_symmetry_3
_geom_angle_publ_flag
N1 Ir N2 76.9(4) . . ?
N1 Ir C4 140.7(5) . . ?
N2 Ir C4 120.8(4) . . ?
N1 Ir C1 138.9(4) . . ?
N2 Ir C1 123.8(4) . . ?
C4 Ir C1 63.8(5) . . ?
N1 Ir C3 112.6(4) . . ?
N2 Ir C3 157.4(5) . . ?
C4 Ir C3 39.3(5) . . ?
C1 Ir C3 63.2(5) . . ?
N1 Ir C2 112.0(4) . . ?
N2 Ir C2 159.4(4) . . ?
C4 Ir C2 64.7(5) . . ?
C1 Ir C2 37.8(4) . . ?
C3 Ir C2 37.9(5) . . ?
N1 Ir C5 174.8(4) . . ?
N2 Ir C5 108.1(4) . . ?
C4 Ir C5 38.1(5) . . ?
C1 Ir C5 37.1(5) . . ?
C3 Ir C5 63.3(5) . . ?
C2 Ir C5 62.8(4) . . ?
C19 N1 C17 117.9(9) . . ?
C19 N1 Ir 118.7(7) . . ?
C17 N1 Ir 123.4(7) . . ?
C20 N2 C27 119.1(9) . . ?
C20 N2 Ir 116.0(7) . . ?
C27 N2 Ir 124.9(7) . . ?
C5 C1 C2 109.8(11) . . ?
C5 C1 C6 126.6(13) . . ?
C2 C1 C6 123.5(13) . . ?
C5 C1 Ir 72.8(7) . . ?
C2 C1 Ir 72.1(7) . . ?
C6 C1 Ir 124.8(9) . . ?
C1 C2 C3 107.4(11) . . ?
C1 C2 C7 127.4(12) . . ?
C3 C2 C7 125.2(12) . . ?
C1 C2 Ir 70.2(7) . . ?
C3 C2 Ir 71.0(7) . . ?
C7 C2 Ir 127.1(9) . . ?
C2 C3 C4 107.3(10) . . ?
C2 C3 C8 125.4(14) . . ?
C4 C3 C8 127.3(14) . . ?
C2 C3 Ir 71.1(7) . . ?
C4 C3 Ir 68.6(7) . . ?
C8 C3 Ir 127.6(9) . . ?
C5 C4 C3 106.6(11) . . ?
C5 C4 C9 128.7(13) . . ?
C3 C4 C9 123.5(13) . . ?
C5 C4 Ir 73.2(8) . . ?
C3 C4 Ir 72.1(7) . . ?
C9 C4 Ir 129.4(11) . . ?
C1 C5 C4 108.6(11) . . ?
C1 C5 C10 126.0(15) . . ?
C4 C5 C10 125.4(14) . . ?
C1 C5 Ir 70.1(7) . . ?
C4 C5 Ir 68.7(7) . . ?
C10 C5 Ir 126.5(9) . . ?
C17 C12 C13 118.6(13) . . ?
C17 C12 C11 120.4(11) . . ?
C13 C12 C11 121.1(13) . . ?
C14 C13 C12 122.7(14) . . ?
C13 C14 C15 118.3(13) . . ?
C14 C15 C16 124.2(13) . . ?
C15 C16 C17 114.9(13) . . ?
C15 C16 C18 124.9(12) . . ?
C17 C16 C18 120.2(11) . . ?
C12 C17 N1 120.8(11) . . ?
C12 C17 C16 121.2(11) . . ?
N1 C17 C16 118.1(11) . . ?
C20 C19 N1 112.2(10) . . ?
C19 C20 N2 116.1(10) . . ?
C27 C22 C23 118.0(13) . . ?
C27 C22 C21 121.6(11) . . ?
C23 C22 C21 120.4(12) . . ?
C24 C23 C22 120.9(14) . . ?
C23 C24 C25 120.2(13) . . ?
C24 C25 C26 121.7(14) . . ?
C25 C26 C27 117.0(14) . . ?
C25 C26 C28 122.3(13) . . ?
C27 C26 C28 120.7(12) . . ?
C22 C27 C26 122.2(11) . . ?
C22 C27 N2 119.0(11) . . ?
C26 C27 N2 118.8(11) . . ?

loop_
_geom_bond_atom_site_label_1
_geom_bond_atom_site_label_2
_geom_bond_distance
_geom_bond_site_symmetry_2
_geom_bond_publ_flag
Ir N1 1.977(9) . ?
Ir N2 1.978(9) . ?
Ir C4 2.151(14) . ?
Ir C1 2.175(12) . ?
Ir C3 2.199(12) . ?
Ir C2 2.199(12) . ?
Ir C5 2.209(12) . ?
N1 C19 1.366(14) . ?
N1 C17 1.419(14) . ?
N2 C20 1.379(13) . ?
N2 C27 1.432(14) . ?
C1 C5 1.394(19) . ?
C1 C2 1.416(17) . ?
C1 C6 1.536(19) . ?
C2 C3 1.428(18) . ?
C2 C7 1.509(18) . ?
C3 C4 1.463(18) . ?
C3 C8 1.518(17) . ?
C4 C5 1.423(19) . ?
C4 C9 1.525(18) . ?
C5 C10 1.528(17) . ?
C11 C12 1.515(18) . ?
C12 C17 1.389(17) . ?
C12 C13 1.395(17) . ?
C13 C14 1.353(23) . ?
C14 C15 1.374(23) . ?
C15 C16 1.405(19) . ?
C16 C17 1.448(17) . ?
C16 C18 1.493(20) . ?
C19 C20 1.334(15) . ?
C21 C22 1.498(19) . ?
C22 C27 1.389(16) . ?
C22 C23 1.423(17) . ?
C23 C24 1.359(23) . ?
C24 C25 1.391(23) . ?
C25 C26 1.402(20) . ?
C26 C27 1.413(17) . ?
C26 C28 1.495(21) . ?

loop_
_geom_torsion_atom_site_label_1
_geom_torsion_atom_site_label_2
_geom_torsion_atom_site_label_3
_geom_torsion_atom_site_label_4
_geom_torsion
_geom_torsion_site_symmetry_1
_geom_torsion_site_symmetry_2
_geom_torsion_site_symmetry_3
_geom_torsion_site_symmetry_4
_geom_torsion_publ_flag
N2 Ir N1 C19 0.7(9) . . . . ?
C4 Ir N1 C19 -122.3(10) . . . . ?
C1 Ir N1 C19 127.8(9) . . . . ?
C3 Ir N1 C19 -157.7(9) . . . . ?
C2 Ir N1 C19 161.2(8) . . . . ?
C5 Ir N1 C19 164.9(52) . . . . ?
N2 Ir N1 C17 179.7(10) . . . . ?
C4 Ir N1 C17 56.7(12) . . . . ?
C1 Ir N1 C17 -53.3(12) . . . . ?
C3 Ir N1 C17 21.3(11) . . . . ?
C2 Ir N1 C17 -19.8(10) . . . . ?
C5 Ir N1 C17 -16.1(59) . . . . ?
N1 Ir N2 C20 0.4(8) . . . . ?
C4 Ir N2 C20 142.1(8) . . . . ?
C1 Ir N2 C20 -140.5(8) . . . . ?
C3 Ir N2 C20 118.1(12) . . . . ?
C2 Ir N2 C20 -118.0(12) . . . . ?
C5 Ir N2 C20 -178.2(9) . . . . ?
N1 Ir N2 C27 178.0(10) . . . . ?
C4 Ir N2 C27 -40.2(11) . . . . ?
C1 Ir N2 C27 37.1(11) . . . . ?
C3 Ir N2 C27 -64.2(15) . . . . ?
C2 Ir N2 C27 59.7(16) . . . . ?
C5 Ir N2 C27 -0.5(10) . . . . ?
N1 Ir C1 C5 174.8(7) . . . . ?
N2 Ir C1 C5 -74.5(9) . . . . ?
C4 Ir C1 C5 36.4(8) . . . . ?
C3 Ir C1 C5 80.5(9) . . . . ?
C2 Ir C1 C5 118.2(11) . . . . ?
C5 Ir C1 C5 0.0 . . . . ?
N1 Ir C1 C2 56.7(10) . . . . ?
N2 Ir C1 C2 167.3(6) . . . . ?
C4 Ir C1 C2 -81.8(8) . . . . ?
C3 Ir C1 C2 -37.7(7) . . . . ?
C2 Ir C1 C2 0.000(2) . . . . ?
C5 Ir C1 C2 -118.2(11) . . . . ?
N1 Ir C1 C6 -62.2(15) . . . . ?
N2 Ir C1 C6 48.5(14) . . . . ?
C4 Ir C1 C6 159.4(14) . . . . ?
C3 Ir C1 C6 -156.5(14) . . . . ?
C2 Ir C1 C6 -118.8(16) . . . . ?
C5 Ir C1 C6 123.0(16) . . . . ?
C5 C1 C2 C3 -1.8(14) . . . . ?
C6 C1 C2 C3 -178.0(12) . . . . ?
Ir C1 C2 C3 61.6(9) . . . . ?
C5 C1 C2 C7 174.4(13) . . . . ?
C6 C1 C2 C7 -1.7(21) . . . . ?
Ir C1 C2 C7 -122.1(14) . . . . ?
C5 C1 C2 Ir -63.5(9) . . . . ?
C6 C1 C2 Ir 120.3(13) . . . . ?
Ir C1 C2 Ir 0.000(1) . . . . ?
N1 Ir C2 C1 -143.7(7) . . . . ?
N2 Ir C2 C1 -31.3(15) . . . . ?
C4 Ir C2 C1 79.3(8) . . . . ?
C1 Ir C2 C1 0.000(3) . . . . ?
C3 Ir C2 C1 117.4(10) . . . . ?
C5 Ir C2 C1 36.7(8) . . . . ?
N1 Ir C2 C3 98.9(7) . . . . ?
N2 Ir C2 C3 -148.7(11) . . . . ?
C4 Ir C2 C3 -38.1(7) . . . . ?
C1 Ir C2 C3 -117.4(10) . . . . ?
C3 Ir C2 C3 0.0 . . . . ?
C5 Ir C2 C3 -80.7(8) . . . . ?
N1 Ir C2 C7 -21.3(13) . . . . ?
N2 Ir C2 C7 91.1(16) . . . . ?
C4 Ir C2 C7 -158.3(14) . . . . ?
C1 Ir C2 C7 122.4(15) . . . . ?
C3 Ir C2 C7 -120.2(15) . . . . ?
C5 Ir C2 C7 159.1(14) . . . . ?
C1 C2 C3 C4 -1.8(14) . . . . ?
C7 C2 C3 C4 -178.2(13) . . . . ?
Ir C2 C3 C4 59.3(9) . . . . ?
C1 C2 C3 C8 175.7(12) . . . . ?
C7 C2 C3 C8 -0.7(21) . . . . ?
Ir C2 C3 C8 -123.2(13) . . . . ?
C1 C2 C3 Ir -61.1(9) . . . . ?
C7 C2 C3 Ir 122.5(13) . . . . ?
Ir C2 C3 Ir 0.0 . . . . ?
N1 Ir C3 C2 -97.2(7) . . . . ?
N2 Ir C3 C2 151.7(10) . . . . ?
C4 Ir C3 C2 118.2(10) . . . . ?
C1 Ir C3 C2 37.6(7) . . . . ?
C2 Ir C3 C2 0.0 . . . . ?
C5 Ir C3 C2 79.2(8) . . . . ?
N1 Ir C3 C4 144.6(7) . . . . ?
N2 Ir C3 C4 33.5(14) . . . . ?
C4 Ir C3 C4 0.000(3) . . . . ?
C1 Ir C3 C4 -80.6(8) . . . . ?
C2 Ir C3 C4 -118.2(10) . . . . ?
C5 Ir C3 C4 -39.0(7) . . . . ?
N1 Ir C3 C8 23.3(16) . . . . ?
N2 Ir C3 C8 -87.8(18) . . . . ?
C4 Ir C3 C8 -121.3(18) . . . . ?
C1 Ir C3 C8 158.1(17) . . . . ?
C2 Ir C3 C8 120.5(18) . . . . ?
C5 Ir C3 C8 -160.2(17) . . . . ?
C2 C3 C4 C5 4.7(15) . . . . ?
C8 C3 C4 C5 -172.8(13) . . . . ?
Ir C3 C4 C5 65.6(9) . . . . ?
C2 C3 C4 C9 173.3(14) . . . . ?
C8 C3 C4 C9 -4.2(23) . . . . ?
Ir C3 C4 C9 -125.9(15) . . . . ?
C2 C3 C4 Ir -60.8(9) . . . . ?
C8 C3 C4 Ir 121.7(13) . . . . ?
Ir C3 C4 Ir 0.000(2) . . . . ?
N1 Ir C4 C5 -172.0(7) . . . . ?
N2 Ir C4 C5 80.0(8) . . . . ?
C1 Ir C4 C5 -35.4(7) . . . . ?
C3 Ir C4 C5 -114.3(11) . . . . ?
C2 Ir C4 C5 -77.5(8) . . . . ?
C5 Ir C4 C5 0.000(4) . . . . ?
N1 Ir C4 C3 -57.7(10) . . . . ?
N2 Ir C4 C3 -165.7(7) . . . . ?
C1 Ir C4 C3 78.9(8) . . . . ?
C3 Ir C4 C3 0.000(3) . . . . ?
C2 Ir C4 C3 36.8(7) . . . . ?
C5 Ir C4 C3 114.3(11) . . . . ?
N1 Ir C4 C9 61.3(16) . . . . ?
N2 Ir C4 C9 -46.7(15) . . . . ?
C1 Ir C4 C9 -162.1(15) . . . . ?
C3 Ir C4 C9 119.0(17) . . . . ?
C2 Ir C4 C9 155.8(15) . . . . ?
C5 Ir C4 C9 -126.7(17) . . . . ?
C2 C1 C5 C4 4.9(15) . . . . ?
C6 C1 C5 C4 -179.0(13) . . . . ?
Ir C1 C5 C4 -58.1(9) . . . . ?
C2 C1 C5 C10 -175.7(12) . . . . ?
C6 C1 C5 C10 0.4(21) . . . . ?
Ir C1 C5 C10 121.3(13) . . . . ?
C2 C1 C5 Ir 63.0(9) . . . . ?
C6 C1 C5 Ir -120.9(13) . . . . ?
Ir C1 C5 Ir 0.0 . . . . ?
C3 C4 C5 C1 -5.9(15) . . . . ?
C9 C4 C5 C1 -173.6(15) . . . . ?
Ir C4 C5 C1 59.0(9) . . . . ?
C3 C4 C5 C10 174.7(12) . . . . ?
C9 C4 C5 C10 6.9(24) . . . . ?
Ir C4 C5 C10 -120.5(13) . . . . ?
C3 C4 C5 Ir -64.9(9) . . . . ?
C9 C4 C5 Ir 127.4(17) . . . . ?
Ir C4 C5 Ir 0.000(2) . . . . ?
N1 Ir C5 C1 -41.2(59) . . . . ?
N2 Ir C5 C1 122.6(7) . . . . ?
C4 Ir C5 C1 -120.3(11) . . . . ?
C1 Ir C5 C1 0.0 . . . . ?
C3 Ir C5 C1 -80.1(8) . . . . ?
C2 Ir C5 C1 -37.4(7) . . . . ?
N1 Ir C5 C4 79.1(57) . . . . ?
N2 Ir C5 C4 -117.1(8) . . . . ?
C4 Ir C5 C4 0.000(4) . . . . ?
C1 Ir C5 C4 120.3(11) . . . . ?
C3 Ir C5 C4 40.2(8) . . . . ?
C2 Ir C5 C4 82.9(8) . . . . ?
N1 Ir C5 C10 -161.9(48) . . . . ?
N2 Ir C5 C10 2.0(16) . . . . ?
C4 Ir C5 C10 119.1(18) . . . . ?
C1 Ir C5 C10 -120.6(18) . . . . ?
C3 Ir C5 C10 159.3(17) . . . . ?
C2 Ir C5 C10 -158.0(17) . . . . ?
C17 C12 C13 C14 0.2(21) . . . . ?
C11 C12 C13 C14 -178.8(14) . . . . ?
C12 C13 C14 C15 2.5(23) . . . . ?
C13 C14 C15 C16 -2.3(23) . . . . ?
C14 C15 C16 C17 -0.5(21) . . . . ?
C14 C15 C16 C18 179.1(15) . . . . ?
C13 C12 C17 N1 177.1(11) . . . . ?
C11 C12 C17 N1 -3.9(18) . . . . ?
C13 C12 C17 C16 -3.2(18) . . . . ?
C11 C12 C17 C16 175.8(12) . . . . ?
C19 N1 C17 C12 90.2(14) . . . . ?
Ir N1 C17 C12 -88.8(12) . . . . ?
C19 N1 C17 C16 -89.6(13) . . . . ?
Ir N1 C17 C16 91.4(12) . . . . ?
C15 C16 C17 C12 3.3(18) . . . . ?
C18 C16 C17 C12 -176.4(13) . . . . ?
C15 C16 C17 N1 -177.0(11) . . . . ?
C18 C16 C17 N1 3.4(18) . . . . ?
C17 N1 C19 C20 179.3(11) . . . . ?
Ir N1 C19 C20 -1.7(14) . . . . ?
N1 C19 C20 N2 1.9(15) . . . . ?
C27 N2 C20 C19 -179.2(11) . . . . ?
Ir N2 C20 C19 -1.4(14) . . . . ?
C27 C22 C23 C24 1.8(20) . . . . ?
C21 C22 C23 C24 -178.3(13) . . . . ?
C22 C23 C24 C25 -0.5(23) . . . . ?
C23 C24 C25 C26 -1.1(23) . . . . ?
C24 C25 C26 C27 1.2(20) . . . . ?
C24 C25 C26 C28 -179.9(14) . . . . ?
C23 C22 C27 C26 -1.6(18) . . . . ?
C21 C22 C27 C26 178.5(11) . . . . ?
C23 C22 C27 N2 177.4(11) . . . . ?
C21 C22 C27 N2 -2.5(17) . . . . ?
C25 C26 C27 C22 0.1(18) . . . . ?
C28 C26 C27 C22 -178.8(12) . . . . ?
C25 C26 C27 N2 -178.9(11) . . . . ?
C28 C26 C27 N2 2.2(17) . . . . ?
C20 N2 C27 C22 89.7(13) . . . . ?
Ir N2 C27 C22 -87.9(12) . . . . ?
C20 N2 C27 C26 -91.2(13) . . . . ?
Ir N2 C27 C26 91.2(12) . . . . ?
